data_1520234
loop_
_publ_author_name
'Callear, Samantha K.'
'Hursthouse, Michael B.'

_publ_section_title
;
 Dimorpholinium succinate
;
_journal_name_full 'Crystal Structure Report Archive'
_journal_page_first 464
_journal_year 2008
_chemical_formula_sum 'C12 H24 N2 O6'
_chemical_formula_weight 292.33
_chemical_name_systematic
;
Succinic acid & morpholine
;
_space_group_IT_number 14
_symmetry_cell_setting monoclinic
_symmetry_space_group_name_Hall '-P 2ybc'
_symmetry_space_group_name_H-M 'P 1 21/c 1'
_atom_sites_solution_hydrogens geom
_atom_sites_solution_primary direct
_atom_sites_solution_secondary difmap
_cell_angle_alpha 90.00
_cell_angle_beta 105.403(2)
_cell_angle_gamma 90.00
_cell_formula_units_Z 2
_cell_length_a 10.9078(5)
_cell_length_b 7.6984(2)
_cell_length_c 8.6167(3)
_cell_measurement_reflns_used 3180
_cell_measurement_temperature 120(2)
_cell_measurement_theta_max 27.48
_cell_measurement_theta_min 2.91
_cell_volume 697.58(4)
_computing_cell_refinement 'DENZO (Otwinowski & Minor, 1997) & COLLECT (Hooft, R.W.W., 1998)'
_computing_data_collection 'COLLECT (Hooft, R.W.W., 1998)'
_computing_data_reduction 'DENZO (Otwinowski & Minor, 1997) & COLLECT (Hooft, R.W.W., 1998)'
_computing_structure_refinement 'SHELXL-97 (Sheldrick, 1997)'
_diffrn_ambient_temperature 120(2)
_diffrn_detector_area_resol_mean 9.091
_diffrn_measured_fraction_theta_full 0.999
_diffrn_measured_fraction_theta_max 0.999
_diffrn_measurement_device_type 'Bruker-Nonius 95mm CCD camera on \k-goniostat'
_diffrn_measurement_method '\f & \w scans'
_diffrn_radiation_monochromator '10cm confocal mirrors'
_diffrn_radiation_source 'Bruker-Nonius FR591 rotating anode'
_diffrn_radiation_type MoK\a
_diffrn_radiation_wavelength 0.71073
_diffrn_reflns_av_R_equivalents 0.0740
_diffrn_reflns_av_sigmaI/netI 0.0381
_diffrn_reflns_limit_h_max 14
_diffrn_reflns_limit_h_min -14
_diffrn_reflns_limit_k_max 9
_diffrn_reflns_limit_k_min -9
_diffrn_reflns_limit_l_max 11
_diffrn_reflns_limit_l_min -11
_diffrn_reflns_number 15736
_diffrn_reflns_theta_full 27.47
_diffrn_reflns_theta_max 27.47
_diffrn_reflns_theta_min 3.61
_exptl_absorpt_coefficient_mu 0.111
_exptl_absorpt_correction_T_max 0.9912
_exptl_absorpt_correction_T_min 0.9868
_exptl_absorpt_correction_type multi-scan
_exptl_absorpt_process_details 'SADABS V2.10 (Sheldrick, G.M., 2003)'
_exptl_crystal_colour colourless
_exptl_crystal_density_diffrn 1.392
_exptl_crystal_density_method 'not measured'
_exptl_crystal_description block
_exptl_crystal_F_000 316
_exptl_crystal_size_max 0.12
_exptl_crystal_size_mid 0.08
_exptl_crystal_size_min 0.08
_refine_diff_density_max 0.302
_refine_diff_density_min -0.257
_refine_diff_density_rms 0.056
_refine_ls_extinction_method none
_refine_ls_goodness_of_fit_ref 1.036
_refine_ls_hydrogen_treatment constr
_refine_ls_matrix_type full
_refine_ls_number_parameters 93
_refine_ls_number_reflns 1592
_refine_ls_number_restraints 0
_refine_ls_restrained_S_all 1.036
_refine_ls_R_factor_all 0.0639
_refine_ls_R_factor_gt 0.0443
_refine_ls_shift/su_max 0.000
_refine_ls_shift/su_mean 0.000
_refine_ls_structure_factor_coef Fsqd
_refine_ls_weighting_details 'calc w=1/[\s^2^(Fo^2^)+(0.0501P)^2^+0.4117P] where P=(Fo^2^+2Fc^2^)/3'
_refine_ls_weighting_scheme calc
_refine_ls_wR_factor_gt 0.1078
_refine_ls_wR_factor_ref 0.1205
_reflns_number_gt 1232
_reflns_number_total 1592
_reflns_threshold_expression >2sigma(I)
_cod_data_source_file eCrystal-464.cif
_cod_data_source_block 06skc0035p21c
_cod_depositor_comments
;
Citation :
Callear, Samantha K. and Hursthouse, Michael B. (2008) 
University of Southampton, Crystal Structure Report Archive. 
(doi:10.5258/ecrystals/464)

More at:
http://ecrystals.chem.soton.ac.uk/464/

The following automatic conversions were performed:

'_symmetry_cell_setting' value 'Monoclinic' changed to 'monoclinic'
according to the built-in table from CIF Core dictionary named
'cif_core.dic' version 2.4.1 from 2010-06-29.

Automatic conversion script
Id: cif_fix_values 3392 2015-05-12 13:50:21Z andrius 
;
_cod_original_sg_symbol_H-M P21/c
_cod_database_code 1520234

loop_
_symmetry_equiv_pos_as_xyz
'x, y, z'
'-x, y+1/2, -z+1/2'
'-x, -y, -z'
'x, -y-1/2, z-1/2'

loop_
_atom_site_label
_atom_site_type_symbol
_atom_site_fract_x
_atom_site_fract_y
_atom_site_fract_z
_atom_site_U_iso_or_equiv
_atom_site_adp_type
_atom_site_occupancy
_atom_site_symmetry_multiplicity
_atom_site_calc_flag
_atom_site_refinement_flags
_atom_site_disorder_assembly
_atom_site_disorder_group
C1 C 0.37183(15) -0.06051(19) 0.29980(18) 0.0163(3) Uani 1 1 d . . .
C2 C 0.46342(15) -0.0820(2) 0.46643(18) 0.0192(4) Uani 1 1 d . . .
H2A H 0.4146 -0.1209 0.5420 0.023 Uiso 1 1 calc R . .
H2B H 0.5252 -0.1746 0.4613 0.023 Uiso 1 1 calc R . .
O1A O 0.40208(11) 0.04130(15) 0.20180(13) 0.0218(3) Uani 1 1 d . . .
O1B O 0.27136(11) -0.14985(15) 0.26607(14) 0.0233(3) Uani 1 1 d . . .
C23 C 0.03324(15) -0.0081(2) 0.73224(19) 0.0210(4) Uani 1 1 d . . .
H23A H 0.0337 -0.1220 0.6790 0.025 Uiso 1 1 calc R . .
H23B H -0.0554 0.0181 0.7331 0.025 Uiso 1 1 calc R . .
C22 C 0.11599(15) -0.0180(2) 0.90383(18) 0.0189(4) Uani 1 1 d . . .
H22A H 0.1077 0.0910 0.9612 0.023 Uiso 1 1 calc R . .
H22B H 0.0871 -0.1152 0.9606 0.023 Uiso 1 1 calc R . .
C26 C 0.29454(15) 0.0799(2) 0.80000(19) 0.0207(4) Uani 1 1 d . . .
H26A H 0.3804 0.0469 0.7920 0.025 Uiso 1 1 calc R . .
H26B H 0.2996 0.1980 0.8467 0.025 Uiso 1 1 calc R . .
C25 C 0.20263(16) 0.0794(2) 0.63464(19) 0.0220(4) Uani 1 1 d . . .
H25A H 0.2310 0.1643 0.5651 0.026 Uiso 1 1 calc R . .
H25B H 0.2017 -0.0372 0.5857 0.026 Uiso 1 1 calc R . .
N21 N 0.25128(12) -0.04489(17) 0.90572(15) 0.0175(3) Uani 1 1 d . . .
H21A H 0.3013 -0.0329 1.0095 0.028(5) Uiso 1 1 calc R . .
H21B H 0.2615 -0.1563 0.8725 0.030(5) Uiso 1 1 calc R . .
O24 O 0.07783(11) 0.12282(15) 0.64348(13) 0.0228(3) Uani 1 1 d . . .

loop_
_atom_site_aniso_label
_atom_site_aniso_U_11
_atom_site_aniso_U_22
_atom_site_aniso_U_33
_atom_site_aniso_U_23
_atom_site_aniso_U_13
_atom_site_aniso_U_12
C1 0.0165(8) 0.0153(7) 0.0172(8) -0.0017(6) 0.0043(6) 0.0003(6)
C2 0.0191(8) 0.0203(8) 0.0164(8) 0.0015(6) 0.0016(6) -0.0013(6)
O1A 0.0232(6) 0.0244(6) 0.0164(6) 0.0026(4) 0.0028(5) -0.0039(5)
O1B 0.0197(6) 0.0251(6) 0.0220(6) 0.0030(5) 0.0002(5) -0.0054(5)
C23 0.0163(8) 0.0247(9) 0.0212(8) 0.0012(6) 0.0034(6) -0.0007(6)
C22 0.0171(8) 0.0227(8) 0.0181(8) -0.0003(6) 0.0066(6) 0.0005(6)
C26 0.0185(8) 0.0237(8) 0.0208(8) 0.0015(6) 0.0070(6) -0.0017(6)
C25 0.0242(9) 0.0247(8) 0.0183(8) 0.0038(6) 0.0075(7) 0.0030(7)
N21 0.0171(7) 0.0203(7) 0.0140(6) -0.0003(5) 0.0023(5) 0.0015(5)
O24 0.0220(6) 0.0243(6) 0.0214(6) 0.0054(5) 0.0046(5) 0.0050(5)

loop_
_atom_type_symbol
_atom_type_description
_atom_type_scat_dispersion_real
_atom_type_scat_dispersion_imag
_atom_type_scat_source
C C 0.0033 0.0016 'International Tables Vol C Tables 4.2.6.8 and 6.1.1.4'
H H 0.0000 0.0000 'International Tables Vol C Tables 4.2.6.8 and 6.1.1.4'
N N 0.0061 0.0033 'International Tables Vol C Tables 4.2.6.8 and 6.1.1.4'
O O 0.0106 0.0060 'International Tables Vol C Tables 4.2.6.8 and 6.1.1.4'

loop_
_geom_angle_atom_site_label_1
_geom_angle_atom_site_label_2
_geom_angle_atom_site_label_3
_geom_angle
_geom_angle_site_symmetry_1
_geom_angle_site_symmetry_3
O1A C1 O1B 123.49(14) . .
O1A C1 C2 118.45(13) . .
O1B C1 C2 118.03(13) . .
C2 C2 C1 114.43(16) 3_656 .
C2 C2 H2A 108.7 3_656 .
C1 C2 H2A 108.7 . .
C2 C2 H2B 108.7 3_656 .
C1 C2 H2B 108.7 . .
H2A C2 H2B 107.6 . .
O24 C23 C22 111.03(13) . .
O24 C23 H23A 109.4 . .
C22 C23 H23A 109.4 . .
O24 C23 H23B 109.4 . .
C22 C23 H23B 109.4 . .
H23A C23 H23B 108.0 . .
N21 C22 C23 110.49(12) . .
N21 C22 H22A 109.6 . .
C23 C22 H22A 109.6 . .
N21 C22 H22B 109.6 . .
C23 C22 H22B 109.6 . .
H22A C22 H22B 108.1 . .
N21 C26 C25 109.75(13) . .
N21 C26 H26A 109.7 . .
C25 C26 H26A 109.7 . .
N21 C26 H26B 109.7 . .
C25 C26 H26B 109.7 . .
H26A C26 H26B 108.2 . .
O24 C25 C26 110.72(13) . .
O24 C25 H25A 109.5 . .
C26 C25 H25A 109.5 . .
O24 C25 H25B 109.5 . .
C26 C25 H25B 109.5 . .
H25A C25 H25B 108.1 . .
C26 N21 C22 112.32(12) . .
C26 N21 H21A 109.1 . .
C22 N21 H21A 109.1 . .
C26 N21 H21B 109.1 . .
C22 N21 H21B 109.1 . .
H21A N21 H21B 107.9 . .
C25 O24 C23 109.25(12) . .

loop_
_geom_bond_atom_site_label_1
_geom_bond_atom_site_label_2
_geom_bond_distance
_geom_bond_site_symmetry_2
C1 O1A 1.2587(18) .
C1 O1B 1.2607(19) .
C1 C2 1.525(2) .
C2 C2 1.524(3) 3_656
C2 H2A 0.9900 .
C2 H2B 0.9900 .
C23 O24 1.4267(19) .
C23 C22 1.516(2) .
C23 H23A 0.9900 .
C23 H23B 0.9900 .
C22 N21 1.486(2) .
C22 H22A 0.9900 .
C22 H22B 0.9900 .
C26 N21 1.484(2) .
C26 C25 1.509(2) .
C26 H26A 0.9900 .
C26 H26B 0.9900 .
C25 O24 1.423(2) .
C25 H25A 0.9900 .
C25 H25B 0.9900 .
N21 H21A 0.9200 .
N21 H21B 0.9200 .

loop_
_geom_hbond_atom_site_label_D
_geom_hbond_atom_site_label_H
_geom_hbond_atom_site_label_A
_geom_hbond_distance_DH
_geom_hbond_distance_HA
_geom_hbond_distance_DA
_geom_hbond_angle_DHA
_geom_hbond_site_symmetry_A
N21 H21A O1A 0.92 1.82 2.7250(17) 167.2 1_556
N21 H21A O1B 0.92 2.49 3.1593(17) 130.0 1_556
N21 H21B O1B 0.92 1.77 2.6755(17) 167.5 4_556
